data_7221632
loop_
_publ_author_name
'Mart\'in-Caballero, Jagoba'
'W\'ery, Ana San Jos\'e'
'Artetxe, Be\~nat'
'Reinoso, Santiago'
'Felices, Leire San'
'Vilas, Jos\'e Luis'
'Guti\'errez-Zorrilla, Juan M.'

_publ_section_title
;
 Sequential single-crystal-to-single-crystal transformations promoted by
 gradual thermal dehydration in a porous metavanadate hybrid
;
_journal_issue 46
_journal_name_full CrystEngComm
_journal_page_first 8915
_journal_paper_doi 10.1039/C5CE01076D
_journal_volume 17
_journal_year 2015
_chemical_compound_source 'synthesis as described'
_chemical_formula_moiety 'C10 H24 Cu N4 O6 V2'
_chemical_formula_sum 'C10 H24 Cu N4 O6 V2'
_chemical_formula_weight 461.75
_chemical_name_systematic
;
 ?
;
_space_group_IT_number 2
_symmetry_cell_setting triclinic
_symmetry_Int_Tables_number 2
_symmetry_space_group_name_Hall '-P 1'
_symmetry_space_group_name_H-M 'P -1'
_atom_sites_solution_hydrogens geom
_atom_sites_solution_primary direct
_atom_sites_solution_secondary difmap
_audit_update_record
;
2015-07-14 deposited with the CCDC.
2015-07-23 downloaded from the CCDC.
;
_cell_angle_alpha 102.449(18)
_cell_angle_beta 101.653(19)
_cell_angle_gamma 101.148(19)
_cell_formula_units_Z 3
_cell_length_a 8.751(2)
_cell_length_b 13.094(3)
_cell_length_c 13.363(3)
_cell_measurement_reflns_used 690
_cell_measurement_temperature 393(2)
_cell_measurement_theta_max 17.408
_cell_measurement_theta_min 2.447
_cell_volume 1418.8(6)
_computing_cell_refinement
;
        CrysAlisPro, Agilent Technologies,
        Version 1.171.37.34 (release 22-05-2014 CrysAlis171 .NET)
        (compiled May 22 2014,16:03:01)
;
_computing_data_collection
;
        CrysAlisPro, Agilent Technologies,
        Version 1.171.37.34 (release 22-05-2014 CrysAlis171 .NET)
        (compiled May 22 2014,16:03:01)
;
_computing_data_reduction
;
        CrysAlisPro, Agilent Technologies,
        Version 1.171.37.34 (release 22-05-2014 CrysAlis171 .NET)
        (compiled May 22 2014,16:03:01)
;
_computing_molecular_graphics 'Ortep-3 for Windows (Farrugia, 1997)'
_computing_publication_material 'WinGX publication routines (Farrugia, 1999)'
_computing_structure_refinement 'SHELXL-2014/6 (Sheldrick, 2014)'
_computing_structure_solution 'OLEX2 (Dolomanov, 2009)'
_diffrn_ambient_temperature 393(2)
_diffrn_detector 'CCD plate'
_diffrn_detector_area_resol_mean 16.2439
_diffrn_detector_type Eos
_diffrn_measured_fraction_theta_full 0.997
_diffrn_measured_fraction_theta_max 0.997
_diffrn_measurement_device '\k-geometry diffractometer'
_diffrn_measurement_device_type 'SuperNova, Single source at offset, Eos'
_diffrn_measurement_method '\w scans'
_diffrn_orient_matrix_UB_11 -0.0817958
_diffrn_orient_matrix_UB_12 -0.029399
_diffrn_orient_matrix_UB_13 -0.0193224
_diffrn_orient_matrix_UB_21 0.0103739
_diffrn_orient_matrix_UB_22 -0.0128493
_diffrn_orient_matrix_UB_23 -0.0521486
_diffrn_orient_matrix_UB_31 0.0223456
_diffrn_orient_matrix_UB_32 -0.0474276
_diffrn_orient_matrix_UB_33 0.008125
_diffrn_radiation_monochromator mirror
_diffrn_radiation_probe x-ray
_diffrn_radiation_source 'SuperNova (Mo) X-ray Source'
_diffrn_radiation_type MoK\a
_diffrn_radiation_wavelength 0.71073
_diffrn_reflns_av_R_equivalents 0.0969
_diffrn_reflns_av_unetI/netI 0.354
_diffrn_reflns_laue_measured_fraction_full 0.997
_diffrn_reflns_laue_measured_fraction_max 0.997
_diffrn_reflns_limit_h_max 10
_diffrn_reflns_limit_h_min -10
_diffrn_reflns_limit_k_max 15
_diffrn_reflns_limit_k_min -15
_diffrn_reflns_limit_l_max 15
_diffrn_reflns_limit_l_min -15
_diffrn_reflns_number 8399
_diffrn_reflns_point_group_measured_fraction_full 0.997
_diffrn_reflns_point_group_measured_fraction_max 0.997
_diffrn_reflns_theta_full 24.999
_diffrn_reflns_theta_max 24.999
_diffrn_reflns_theta_min 1.975
_exptl_absorpt_coefficient_mu 2.111
_exptl_absorpt_correction_T_max 0.964
_exptl_absorpt_correction_T_min 0.895
_exptl_absorpt_correction_type analytical
_exptl_absorpt_process_details
;
        CrysAlisPro, Agilent Technologies,
        Version 1.171.37.34 (release 22-05-2014 CrysAlis171 .NET)
        (compiled May 22 2014,16:03:01)
Analytical numeric absorption correction using a multifaceted crystal
                        model based on expressions derived by R.C. Clark & J.S.
        (Clark, R. C. & Reid, J. S. (1995). Acta Cryst. A51, 887-897)
        Empirical absorption correction using spherical harmonics,
 implemented in SCALE3 ABSPACK scaling algorithm.
;
_exptl_crystal_colour purple
_exptl_crystal_density_diffrn 1.621
_exptl_crystal_density_method 'not measured'
_exptl_crystal_description prism
_exptl_crystal_F_000 705
_exptl_crystal_size_max 0.1255
_exptl_crystal_size_mid 0.0853
_exptl_crystal_size_min 0.0304
_refine_diff_density_max 0.841
_refine_diff_density_min -0.505
_refine_diff_density_rms 0.123
_refine_ls_extinction_method none
_refine_ls_goodness_of_fit_ref 1.058
_refine_ls_hydrogen_treatment constr
_refine_ls_matrix_type full
_refine_ls_number_parameters 316
_refine_ls_number_reflns 4991
_refine_ls_number_restraints 0
_refine_ls_restrained_S_all 1.058
_refine_ls_R_factor_all 0.2426
_refine_ls_R_factor_gt 0.1078
_refine_ls_shift/su_max 0.006
_refine_ls_shift/su_mean 0.001
_refine_ls_structure_factor_coef Fsqd
_refine_ls_weighting_details 'w=1/[\s^2^(Fo^2^)+(0.0545P)^2^] where P=(Fo^2^+2Fc^2^)/3'
_refine_ls_weighting_scheme calc
_refine_ls_wR_factor_gt 0.1866
_refine_ls_wR_factor_ref 0.2511
_reflns_number_gt 2116
_reflns_number_total 4991
_reflns_threshold_expression 'I > 2\s(I)'
_cod_data_source_file c5ce01076d2.cif
_cod_data_source_block 4
_cod_depositor_comments 'Adding full bibliography for 7221629--7221632.cif.'
_cod_original_cell_volume 1418.7(6)
_cod_database_code 7221632

loop_
_symmetry_equiv_pos_as_xyz
'x, y, z'
'-x, -y, -z'

loop_
_atom_site_label
_atom_site_type_symbol
_atom_site_fract_x
_atom_site_fract_y
_atom_site_fract_z
_atom_site_U_iso_or_equiv
_atom_site_adp_type
_atom_site_occupancy
_atom_site_calc_flag
Cu1A Cu 0.5 0.5 0.5 0.0558(8) Uani 1 d
Cu1B Cu 1 1 1 0.0525(8) Uani 1 d
Cu1C Cu 1 0.5 1 0.0586(8) Uani 1 d
V1 V 0.9538(3) 0.71468(19) 0.85150(19) 0.0416(7) Uani 1 d
V2 V 0.5651(3) 0.6472(2) 0.7896(2) 0.0472(8) Uani 1 d
V3 V 0.2672(3) 0.7796(2) 0.7300(2) 0.0557(9) Uani 1 d
O1 O 1.0010(11) 0.7946(8) 0.9715(7) 0.061(3) Uani 1 d
O1M O 0.9525(11) 0.5925(7) 0.8626(8) 0.060(3) Uani 1 d
O2 O 0.5995(11) 0.6135(10) 0.8988(8) 0.086(4) Uani 1 d
O2M O 0.4944(11) 0.5434(9) 0.6901(8) 0.081(4) Uani 1 d
O3 O 0.2113(14) 0.7244(11) 0.6068(10) 0.113(5) Uani 1 d
O3M O 0.3334(12) 0.9089(9) 0.7495(9) 0.079(4) Uani 1 d
O12 O 0.7575(10) 0.7200(7) 0.7774(7) 0.052(3) Uani 1 d
O23 O 0.4328(13) 0.7316(10) 0.7952(11) 0.111(5) Uani 1 d
O31 O 0.1015(11) 0.7609(9) 0.7863(9) 0.079(4) Uani 1 d
N1B N 0.8787(14) 0.9843(9) 1.1096(11) 0.055(4) Uani 1 d
H1B H 0.8706 1.0575 1.1404 0.066 Uiso 1 calc
N4B N 0.7842(12) 0.9543(9) 0.8967(10) 0.050(3) Uani 1 d
H4B H 0.7665 0.8769 0.8641 0.06 Uiso 1 calc
C3B C 0.6629(18) 0.9641(14) 0.9557(14) 0.074(6) Uani 1 d
H3BA H 0.5579 0.9206 0.9129 0.089 Uiso 1 calc
H3BB H 0.6572 1.0387 0.9765 0.089 Uiso 1 calc
N1C N 0.7746(14) 0.4859(10) 1.0158(10) 0.058(4) Uani 1 d
H1C H 0.7247 0.5256 0.9696 0.07 Uiso 1 calc
C3A C 0.7884(19) 0.4566(15) 0.5861(13) 0.077(6) Uani 1 d
H3AA H 0.8651 0.4122 0.5844 0.092 Uiso 1 calc
H3AB H 0.7863 0.4835 0.6592 0.092 Uiso 1 calc
C2B C 0.7139(17) 0.9249(12) 1.0515(13) 0.062(5) Uani 1 d
H2BA H 0.6417 0.9354 1.097 0.074 Uiso 1 calc
H2BB H 0.7084 0.8483 1.03 0.074 Uiso 1 calc
N1A N 0.7107(14) 0.6108(12) 0.5417(11) 0.071(4) Uani 1 d
H1A H 0.7257 0.6478 0.6163 0.085 Uiso 1 calc
N4C N 0.9060(14) 0.3535(10) 0.8967(9) 0.058(4) Uani 1 d
H4C H 0.9327 0.3006 0.9348 0.07 Uiso 1 calc
C7B C 1.055(2) 1.0521(14) 0.8020(14) 0.077(5) Uani 1 d
H7BA H 1.1203 1.0439 0.7517 0.093 Uiso 1 calc
H7BB H 1.0607 1.1285 0.8263 0.093 Uiso 1 calc
C2A C 0.8385(19) 0.5507(16) 0.5399(14) 0.081(6) Uani 1 d
H2AA H 0.9421 0.5969 0.5823 0.097 Uiso 1 calc
H2AB H 0.8464 0.5246 0.4679 0.097 Uiso 1 calc
C2C C 0.6857(18) 0.3753(13) 0.9738(15) 0.076(6) Uani 1 d
H2CA H 0.571 0.3698 0.9616 0.091 Uiso 1 calc
H2CB H 0.7156 0.3333 1.0228 0.091 Uiso 1 calc
C5C C 0.970(2) 0.3340(13) 0.8010(14) 0.085(6) Uani 1 d
H5CA H 0.9392 0.3818 0.7586 0.101 Uiso 1 calc
H5CB H 0.9213 0.2603 0.7587 0.101 Uiso 1 calc
C6A C 0.397(2) 0.2420(13) 0.5040(16) 0.093(6) Uani 1 d
H6AA H 0.3677 0.178 0.5283 0.111 Uiso 1 calc
H6AB H 0.3991 0.2185 0.4304 0.111 Uiso 1 calc
C3C C 0.7278(19) 0.3346(14) 0.8705(14) 0.082(6) Uani 1 d
H3CA H 0.677 0.2582 0.8403 0.099 Uiso 1 calc
H3CB H 0.692 0.3735 0.8199 0.099 Uiso 1 calc
C7C C 1.241(2) 0.4672(14) 0.8788(16) 0.090(6) Uani 1 d
H7CA H 1.3545 0.4719 0.8831 0.108 Uiso 1 calc
H7CB H 1.2065 0.511 0.8329 0.108 Uiso 1 calc
C6B C 0.880(2) 0.9929(13) 0.7446(14) 0.071(5) Uani 1 d
H6BA H 0.8486 1.019 0.6828 0.085 Uiso 1 calc
H6BB H 0.8747 0.9167 0.7197 0.085 Uiso 1 calc
N4A N 0.6281(15) 0.3924(11) 0.5233(11) 0.068(4) Uani 1 d
H4A H 0.6405 0.3572 0.4539 0.081 Uiso 1 calc
C5A C 0.564(3) 0.3060(17) 0.5685(17) 0.114(8) Uani 1 d
H5AA H 0.5597 0.3372 0.6403 0.137 Uiso 1 calc
H5AB H 0.6353 0.258 0.5714 0.137 Uiso 1 calc
C6C C 1.1493(19) 0.3521(14) 0.8275(13) 0.071(5) Uani 1 d
H6CA H 1.181 0.3269 0.7629 0.086 Uiso 1 calc
H6CB H 1.1799 0.3085 0.8747 0.086 Uiso 1 calc
C7A C 0.269(2) 0.3062(16) 0.5115(16) 0.097(7) Uani 1 d
H7AA H 0.1631 0.2578 0.4804 0.116 Uiso 1 calc
H7AB H 0.2767 0.3382 0.5855 0.116 Uiso 1 calc
C5B C 0.7603(19) 1.0048(15) 0.8096(13) 0.072(5) Uani 1 d
H5BA H 0.7689 1.0809 0.8381 0.086 Uiso 1 calc
H5BB H 0.6525 0.9726 0.7642 0.086 Uiso 1 calc

loop_
_atom_site_aniso_label
_atom_site_aniso_U_11
_atom_site_aniso_U_22
_atom_site_aniso_U_33
_atom_site_aniso_U_23
_atom_site_aniso_U_13
_atom_site_aniso_U_12
Cu1A 0.0365(16) 0.0591(18) 0.063(2) -0.0026(15) 0.0140(13) 0.0106(13)
Cu1B 0.0342(15) 0.0515(17) 0.066(2) -0.0002(15) 0.0140(13) 0.0140(12)
Cu1C 0.0575(19) 0.0568(18) 0.066(2) 0.0113(16) 0.0241(14) 0.0204(14)
V1 0.0333(14) 0.0433(15) 0.0498(18) 0.0067(13) 0.0134(11) 0.0168(11)
V2 0.0349(15) 0.0481(16) 0.0567(19) 0.0025(15) 0.0185(12) 0.0116(12)
V3 0.0330(15) 0.0601(19) 0.069(2) -0.0045(16) 0.0244(13) 0.0123(13)
O1 0.073(7) 0.051(6) 0.052(7) 0.012(6) -0.005(5) 0.024(5)
O1M 0.058(7) 0.048(6) 0.074(8) 0.012(6) 0.014(5) 0.024(5)
O2 0.040(7) 0.147(12) 0.078(9) 0.033(8) 0.023(6) 0.025(7)
O2M 0.056(7) 0.089(9) 0.069(8) -0.028(7) 0.022(6) -0.004(6)
O3 0.085(10) 0.132(12) 0.094(11) -0.033(9) 0.025(8) 0.028(8)
O3M 0.051(7) 0.066(8) 0.113(10) 0.019(7) 0.016(6) 0.009(6)
O12 0.049(6) 0.046(6) 0.067(7) 0.013(5) 0.024(5) 0.019(5)
O23 0.052(8) 0.118(11) 0.177(14) 0.034(10) 0.030(8) 0.054(7)
O31 0.037(6) 0.112(10) 0.115(10) 0.048(8) 0.046(6) 0.033(6)
N1B 0.056(9) 0.024(7) 0.094(11) 0.013(7) 0.042(8) 0.008(6)
N4B 0.040(8) 0.030(7) 0.070(10) -0.003(7) 0.012(6) 0.005(6)
C3B 0.041(10) 0.079(13) 0.083(15) -0.020(11) 0.018(9) 0.017(9)
N1C 0.062(9) 0.068(10) 0.059(10) 0.026(8) 0.031(7) 0.026(8)
C3A 0.051(11) 0.095(14) 0.071(13) -0.013(12) -0.011(9) 0.053(10)
C2B 0.051(11) 0.046(10) 0.072(13) -0.013(10) 0.025(9) -0.002(8)
N1A 0.046(9) 0.081(11) 0.080(11) 0.004(9) 0.039(7) 0.002(8)
N4C 0.062(9) 0.059(9) 0.051(9) 0.015(7) 0.008(7) 0.018(7)
C7B 0.109(17) 0.061(12) 0.073(14) 0.030(11) 0.043(11) 0.016(11)
C2A 0.053(12) 0.100(16) 0.067(13) -0.019(12) 0.032(9) -0.002(11)
C2C 0.036(10) 0.052(11) 0.131(18) 0.018(12) 0.022(10) -0.003(8)
C5C 0.135(19) 0.052(12) 0.080(15) 0.025(11) 0.048(13) 0.024(11)
C6A 0.133(19) 0.037(11) 0.108(18) 0.014(12) 0.037(14) 0.019(12)
C3C 0.062(13) 0.083(14) 0.094(16) 0.023(13) -0.001(11) 0.024(10)
C7C 0.098(15) 0.052(12) 0.14(2) 0.028(13) 0.074(14) 0.020(11)
C6B 0.094(15) 0.046(11) 0.079(14) 0.040(10) 0.015(11) 0.012(10)
N4A 0.060(10) 0.055(9) 0.070(10) -0.024(8) 0.007(8) 0.029(7)
C5A 0.15(2) 0.074(16) 0.110(19) 0.000(15) 0.023(16) 0.034(15)
C6C 0.060(12) 0.096(15) 0.081(14) 0.033(12) 0.028(10) 0.049(11)
C7A 0.095(17) 0.086(16) 0.099(17) 0.013(14) 0.035(13) -0.001(13)
C5B 0.054(12) 0.087(14) 0.053(12) -0.002(11) -0.003(9) 0.007(10)

loop_
_atom_type_symbol
_atom_type_description
_atom_type_scat_dispersion_real
_atom_type_scat_dispersion_imag
_atom_type_scat_source
C C 0.0033 0.0016 'International Tables Vol C Tables 4.2.6.8 and 6.1.1.4'
H H 0 0 'International Tables Vol C Tables 4.2.6.8 and 6.1.1.4'
Cu Cu 0.3201 1.2651 'International Tables Vol C Tables 4.2.6.8 and 6.1.1.4'
N N 0.0061 0.0033 'International Tables Vol C Tables 4.2.6.8 and 6.1.1.4'
O O 0.0106 0.006 'International Tables Vol C Tables 4.2.6.8 and 6.1.1.4'
V V 0.3005 0.5294 'International Tables Vol C Tables 4.2.6.8 and 6.1.1.4'

loop_
_exptl_crystal_face_index_h
_exptl_crystal_face_index_k
_exptl_crystal_face_index_l
_exptl_crystal_face_perp_dist
-4 -16 8 0.0426
5 -15 -7 0.0276
-11 8 -1 0.0566
-1 3 17 0.0108
1 -3 -17 0.0197
-12 -1 4 0.0658
0 18 -7 0.0385
12 -1 -3 0.0574

loop_
_geom_angle_atom_site_label_1
_geom_angle_atom_site_label_2
_geom_angle_atom_site_label_3
_geom_angle
_geom_angle_site_symmetry_1
_geom_angle_site_symmetry_3
N4A Cu1A N4A 180 . 2_666
N4A Cu1A N1A 86.9(6) . .
N4A Cu1A N1A 93.1(6) 2_666 .
N4A Cu1A N1A 93.1(6) . 2_666
N4A Cu1A N1A 86.9(6) 2_666 2_666
N1A Cu1A N1A 180 . 2_666
N4B Cu1B N4B 180 . 2_777
N4B Cu1B N1B 85.7(5) . .
N4B Cu1B N1B 94.3(5) 2_777 .
N4B Cu1B N1B 94.3(5) . 2_777
N4B Cu1B N1B 85.7(5) 2_777 2_777
N1B Cu1B N1B 180 . 2_777
N1C Cu1C N1C 180 2_767 .
N1C Cu1C N4C 96.3(5) 2_767 .
N1C Cu1C N4C 83.7(5) . .
N1C Cu1C N4C 83.7(5) 2_767 2_767
N1C Cu1C N4C 96.3(5) . 2_767
N4C Cu1C N4C 180 . 2_767
N1C Cu1C O1M 92.2(4) 2_767 2_767
N1C Cu1C O1M 87.8(4) . 2_767
N4C Cu1C O1M 87.3(4) . 2_767
N4C Cu1C O1M 92.7(4) 2_767 2_767
N1C Cu1C O1M 87.8(4) 2_767 .
N1C Cu1C O1M 92.2(4) . .
N4C Cu1C O1M 92.7(4) . .
N4C Cu1C O1M 87.3(4) 2_767 .
O1M Cu1C O1M 180 2_767 .
O1M V1 O1 107.3(5) . .
O1M V1 O31 111.6(5) . 1_655
O1 V1 O31 107.9(5) . 1_655
O1M V1 O12 110.9(4) . .
O1 V1 O12 110.5(4) . .
O31 V1 O12 108.5(5) 1_655 .
O2M V2 O2 111.4(7) . .
O2M V2 O23 111.4(6) . .
O2 V2 O23 108.6(6) . .
O2M V2 O12 108.1(5) . .
O2 V2 O12 107.2(5) . .
O23 V2 O12 110.1(5) . .
O3 V3 O3M 109.0(7) . .
O3 V3 O31 110.1(6) . .
O3M V3 O31 106.8(5) . .
O3 V3 O23 111.7(6) . .
O3M V3 O23 106.9(6) . .
O31 V3 O23 112.2(6) . .
V1 O1M Cu1C 139.2(5) . .
V1 O12 V2 124.5(5) . .
V2 O23 V3 150.2(8) . .
V3 O31 V1 165.5(7) . 1_455
C7B N1B C2B 114.8(13) 2_777 .
C7B N1B Cu1B 119.9(10) 2_777 .
C2B N1B Cu1B 106.1(10) . .
C3B N4B C5B 111.2(13) . .
C3B N4B Cu1B 108.2(10) . .
C5B N4B Cu1B 118.1(9) . .
N4B C3B C2B 106.2(13) . .
C2C N1C C7C 112.5(13) . 2_767
C2C N1C Cu1C 109.5(10) . .
C7C N1C Cu1C 116.1(10) 2_767 .
N4A C3A C2A 108.8(14) . .
N1B C2B C3B 109.8(13) . .
C7A N1A C2A 112.3(14) 2_666 .
C7A N1A Cu1A 119.5(12) 2_666 .
C2A N1A Cu1A 106.7(11) . .
C3C N4C C5C 113.0(13) . .
C3C N4C Cu1C 107.7(9) . .
C5C N4C Cu1C 115.7(10) . .
N1B C7B C6B 114.5(13) 2_777 .
N1A C2A C3A 105.9(13) . .
N1C C2C C3C 106.4(14) . .
N4C C5C C6C 112.9(15) . .
C5A C6A C7A 113.0(15) . .
N4C C3C C2C 106.2(13) . .
N1C C7C C6C 116.2(14) 2_767 .
C5B C6B C7B 115.3(15) . .
C3A N4A C5A 112.4(16) . .
C3A N4A Cu1A 105.2(9) . .
C5A N4A Cu1A 118.5(12) . .
N4A C5A C6A 111.7(18) . .
C5C C6C C7C 114.8(14) . .
N1A C7A C6A 111.3(16) 2_666 .
N4B C5B C6B 112.6(14) . .

loop_
_geom_bond_atom_site_label_1
_geom_bond_atom_site_label_2
_geom_bond_distance
_geom_bond_site_symmetry_2
Cu1A N4A 2.000(12) .
Cu1A N4A 2.000(12) 2_666
Cu1A N1A 2.005(12) .
Cu1A N1A 2.005(12) 2_666
Cu1B N4B 1.996(11) .
Cu1B N4B 1.996(11) 2_777
Cu1B N1B 1.996(12) .
Cu1B N1B 1.996(12) 2_777
Cu1C N1C 2.003(11) 2_767
Cu1C N1C 2.003(11) .
Cu1C N4C 2.013(12) .
Cu1C N4C 2.013(12) 2_767
Cu1C O1M 2.420(10) 2_767
Cu1C O1M 2.420(10) .
V1 O1M 1.636(9) .
V1 O1 1.637(9) .
V1 O31 1.781(10) 1_655
V1 O12 1.823(9) .
V2 O2M 1.601(10) .
V2 O2 1.602(11) .
V2 O23 1.750(10) .
V2 O12 1.825(9) .
V3 O3 1.580(12) .
V3 O3M 1.625(11) .
V3 O31 1.764(9) .
V3 O23 1.825(11) .
O31 V1 1.781(10) 1_455
N1B C7B 1.428(18) 2_777
N1B C2B 1.463(16) .
N4B C3B 1.453(17) .
N4B C5B 1.456(18) .
C3B C2B 1.50(2) .
N1C C2C 1.434(17) .
N1C C7C 1.456(19) 2_767
C3A N4A 1.463(18) .
C3A C2A 1.52(2) .
N1A C7A 1.42(2) 2_666
N1A C2A 1.49(2) .
N4C C3C 1.486(17) .
N4C C5C 1.489(18) .
C7B N1B 1.428(18) 2_777
C7B C6B 1.53(2) .
C2C C3C 1.51(2) .
C5C C6C 1.50(2) .
C6A C5A 1.51(2) .
C6A C7A 1.53(2) .
C7C N1C 1.456(19) 2_767
C7C C6C 1.50(2) .
C6B C5B 1.50(2) .
N4A C5A 1.46(2) .
C7A N1A 1.42(2) 2_666
